data_1556646
loop_
_publ_author_name
'Stennett, Tom E.'
'Jayaraman, Arumugam'
'Br\"uckner, Tobias'
'Schneider, Lea'
'Braunschweig, Holger'

_publ_section_title
;
 Hydrophosphination of boron--boron multiple bonds
;
_journal_issue 5
_journal_name_full 'Chemical Science'
_journal_page_first 1335
_journal_page_last 1341
_journal_paper_doi 10.1039/C9SC05908C
_journal_volume 11
_journal_year 2020
_chemical_formula_moiety 'C58 H71 B2 N4 P'
_chemical_formula_sum 'C58 H71 B2 N4 P'
_chemical_formula_weight 876.77
_space_group_crystal_system triclinic
_space_group_IT_number 2
_space_group_name_Hall '-P 1'
_space_group_name_H-M_alt 'P -1'
_atom_sites_solution_hydrogens mixed
_atom_sites_solution_primary dual
_atom_sites_solution_secondary difmap
_audit_creation_method SHELXL-2018/3
_audit_update_record
;
2019-09-17 deposited with the CCDC.	2019-12-16 downloaded from the CCDC.
;
_cell_angle_alpha 89.9680(10)
_cell_angle_beta 76.3530(10)
_cell_angle_gamma 70.1810(10)
_cell_formula_units_Z 2
_cell_length_a 11.3635(4)
_cell_length_b 13.0900(5)
_cell_length_c 19.2394(6)
_cell_measurement_reflns_used 9907
_cell_measurement_temperature 107(2)
_cell_measurement_theta_max 26.70
_cell_measurement_theta_min 2.63
_cell_volume 2606.41(16)
_computing_cell_refinement 'Saint+ ver. V8.38A (Bruker AXS)'
_computing_data_collection 'APEX2 ver. 2014.9 (Bruker AXS)'
_computing_data_reduction 'Saint+ ver. V8.38A (Bruker AXS)'
_computing_molecular_graphics 'ShelXLe (Huebschle et all, 2011)'
_computing_publication_material 'SHELXL-2018/3 (Sheldrick, 2018)'
_computing_structure_refinement 'SHELXL-2018/3 (Sheldrick, 2018)'
_computing_structure_solution 'SHELXT (Sheldrick, 2014)'
_diffrn_ambient_temperature 107(2)
_diffrn_detector 'CMOS area detector (Photon II)'
_diffrn_detector_area_resol_mean 7.5
_diffrn_measured_fraction_theta_full 0.999
_diffrn_measured_fraction_theta_max 0.999
_diffrn_measurement_device_type 'Bruker D8 Quest'
_diffrn_measurement_method '\f and \w scans'
_diffrn_radiation_monochromator 'multi-layer mirror'
_diffrn_radiation_type MoK\a
_diffrn_radiation_wavelength 0.71073
_diffrn_reflns_av_R_equivalents 0.0591
_diffrn_reflns_av_unetI/netI 0.0336
_diffrn_reflns_Laue_measured_fraction_full 0.999
_diffrn_reflns_Laue_measured_fraction_max 0.999
_diffrn_reflns_limit_h_max 14
_diffrn_reflns_limit_h_min -14
_diffrn_reflns_limit_k_max 16
_diffrn_reflns_limit_k_min -16
_diffrn_reflns_limit_l_max 23
_diffrn_reflns_limit_l_min -22
_diffrn_reflns_number 74317
_diffrn_reflns_point_group_measured_fraction_full 0.999
_diffrn_reflns_point_group_measured_fraction_max 0.999
_diffrn_reflns_theta_full 26.000
_diffrn_reflns_theta_max 26.021
_diffrn_reflns_theta_min 2.187
_diffrn_source 'microfocus sealed tube (Incoatec ImS)'
_exptl_absorpt_coefficient_mu 0.093
_exptl_absorpt_correction_T_max 0.7454
_exptl_absorpt_correction_T_min 0.7154
_exptl_absorpt_correction_type multi-scan
_exptl_absorpt_process_details 'SadAbs 2016/2 (Bruker AXS)'
_exptl_crystal_colour red
_exptl_crystal_density_diffrn 1.117
_exptl_crystal_description block
_exptl_crystal_F_000 944
_exptl_crystal_size_max 0.416
_exptl_crystal_size_mid 0.238
_exptl_crystal_size_min 0.201
_refine_diff_density_max 0.670
_refine_diff_density_min -0.430
_refine_diff_density_rms 0.046
_refine_ls_extinction_method none
_refine_ls_goodness_of_fit_ref 1.031
_refine_ls_hydrogen_treatment mixed
_refine_ls_matrix_type full
_refine_ls_number_parameters 598
_refine_ls_number_reflns 10258
_refine_ls_number_restraints 0
_refine_ls_restrained_S_all 1.031
_refine_ls_R_factor_all 0.0660
_refine_ls_R_factor_gt 0.0521
_refine_ls_shift/su_max 0.001
_refine_ls_shift/su_mean 0.000
_refine_ls_structure_factor_coef Fsqd
_refine_ls_weighting_details 'w=1/[\s^2^(Fo^2^)+(0.0440P)^2^+2.0461P] where P=(Fo^2^+2Fc^2^)/3'
_refine_ls_weighting_scheme calc
_refine_ls_wR_factor_gt 0.1174
_refine_ls_wR_factor_ref 0.1270
_reflns_Friedel_coverage 0.000
_reflns_number_gt 8426
_reflns_number_total 10258
_reflns_threshold_expression 'I > 2\s(I)'
_cod_data_source_file c9sc05908c2.cif
_cod_data_source_block tobr060_a_sq
_cod_depositor_comments
;Adding full bibliography for 1556642--1556646.cif.

 Adding full bibliography for 1556642--1556646.cif.
;
_cod_database_code 1556646
_shelx_shelxl_version_number 2018/3
_shelx_space_group_comment
;
The symmetry employed for this shelxl refinement is uniquely defined
by the following loop, which should always be used as a source of
symmetry information in preference to the above space-group names.
They are only intended as comments.
;
_shelx_estimated_absorpt_t_min 0.962
_shelx_estimated_absorpt_t_max 0.982

loop_
_space_group_symop_operation_xyz
'x, y, z'
'-x, -y, -z'

loop_
_atom_site_label
_atom_site_type_symbol
_atom_site_fract_x
_atom_site_fract_y
_atom_site_fract_z
_atom_site_U_iso_or_equiv
_atom_site_adp_type
_atom_site_occupancy
_atom_site_site_symmetry_order
_atom_site_calc_flag
_atom_site_refinement_flags_posn
_atom_site_refinement_flags_adp
B1_1 B 0.52096(19) 0.67410(16) 0.74683(10) 0.0215(4) Uani 1 1 d . .
N1_1 N 0.47123(13) 0.58800(12) 0.63858(7) 0.0207(3) Uani 1 1 d . .
P1_1 P 0.58127(4) 0.55726(4) 0.80643(2) 0.02216(11) Uani 1 1 d . .
C1_1 C 0.45154(16) 0.67371(14) 0.68637(9) 0.0202(4) Uani 1 1 d . .
B2_1 B 0.53138(19) 0.78175(17) 0.77585(11) 0.0231(4) Uani 1 1 d . .
H1_1 H 0.487(2) 0.8628(18) 0.7603(12) 0.041(6) Uiso 1 1 d . .
N2_1 N 0.35578(15) 0.75983(12) 0.67099(8) 0.0255(3) Uani 1 1 d . .
C2_1 C 0.38297(19) 0.61644(16) 0.59095(11) 0.0321(4) Uani 1 1 d . .
H2A_1 H 0.326298 0.572192 0.598415 0.039 Uiso 1 1 calc R U
H2AB_1 H 0.431821 0.604832 0.539942 0.039 Uiso 1 1 calc R U
N3_1 N 0.73117(14) 0.75003(12) 0.83433(8) 0.0230(3) Uani 1 1 d . .
C3_1 C 0.3059(2) 0.73427(16) 0.61198(10) 0.0322(4) Uani 1 1 d . .
H3A_1 H 0.320300 0.779019 0.571527 0.039 Uiso 1 1 calc R U
H3AB_1 H 0.212474 0.746359 0.628328 0.039 Uiso 1 1 calc R U
N4_1 N 0.54279(14) 0.86487(12) 0.89386(8) 0.0242(3) Uani 1 1 d . .
C5_1 C 0.3371(2) 0.95009(16) 0.67695(11) 0.0350(5) Uani 1 1 d . .
C6_1 C 0.2676(2) 1.05670(18) 0.70669(13) 0.0442(6) Uani 1 1 d . .
H6_1 H 0.296146 1.113921 0.688217 0.053 Uiso 1 1 calc R U
C7_1 C 0.1581(2) 1.08085(19) 0.76251(13) 0.0495(7) Uani 1 1 d . .
H7_1 H 0.112621 1.154008 0.782438 0.059 Uiso 1 1 calc R U
C8_1 C 0.1145(2) 0.9990(2) 0.78935(13) 0.0499(6) Uani 1 1 d . .
H8_1 H 0.038381 1.016675 0.827376 0.060 Uiso 1 1 calc R U
C9_1 C 0.1802(2) 0.89009(18) 0.76170(11) 0.0400(5) Uani 1 1 d . .
C10_1 C 0.1303(2) 0.8019(2) 0.79141(13) 0.0519(6) Uani 1 1 d . .
H10A_1 H 0.045819 0.814475 0.780573 0.062 Uiso 1 1 calc R U
H10B_1 H 0.190796 0.730794 0.766499 0.062 Uiso 1 1 calc R U
C11_1 C 0.1143(3) 0.7958(3) 0.87010(14) 0.0736(9) Uani 1 1 d . .
H11A_1 H 0.083331 0.735910 0.885179 0.110 Uiso 1 1 calc R U
H11B_1 H 0.051422 0.864606 0.895496 0.110 Uiso 1 1 calc R U
H11C_1 H 0.197554 0.782727 0.881471 0.110 Uiso 1 1 calc R U
C12_1 C 0.4583(2) 0.92117(17) 0.61665(12) 0.0413(5) Uani 1 1 d . .
H12A_1 H 0.439647 0.896788 0.573057 0.050 Uiso 1 1 calc R U
H12B_1 H 0.525393 0.858448 0.629438 0.050 Uiso 1 1 calc R U
C13_1 C 0.5138(3) 1.0105(2) 0.59809(16) 0.0633(7) Uani 1 1 d . .
H13A_1 H 0.594275 0.981861 0.560248 0.095 Uiso 1 1 calc R U
H13B_1 H 0.531585 1.036738 0.640847 0.095 Uiso 1 1 calc R U
H13C_1 H 0.451595 1.070943 0.581166 0.095 Uiso 1 1 calc R U
C14_1 C 0.58941(17) 0.49853(15) 0.60989(9) 0.0228(4) Uani 1 1 d . .
C15_1 C 0.5886(2) 0.39251(15) 0.61552(10) 0.0295(4) Uani 1 1 d . .
C16_1 C 0.6985(2) 0.30669(16) 0.57853(11) 0.0392(5) Uani 1 1 d . .
H16_1 H 0.700881 0.233735 0.582614 0.047 Uiso 1 1 calc R U
C17_1 C 0.8033(2) 0.32636(18) 0.53633(11) 0.0412(6) Uani 1 1 d . .
H17_1 H 0.876367 0.267236 0.510742 0.049 Uiso 1 1 calc R U
C18_1 C 0.80251(19) 0.43165(18) 0.53107(10) 0.0346(5) Uani 1 1 d . .
H18_1 H 0.875722 0.444079 0.502066 0.042 Uiso 1 1 calc R U
C19_1 C 0.69622(17) 0.52033(16) 0.56753(9) 0.0256(4) Uani 1 1 d . .
C20_1 C 0.69446(18) 0.63571(16) 0.56268(10) 0.0294(4) Uani 1 1 d . .
H20A_1 H 0.685251 0.666440 0.611491 0.035 Uiso 1 1 calc R U
H20B_1 H 0.616587 0.678959 0.547025 0.035 Uiso 1 1 calc R U
C21_1 C 0.8116(2) 0.6515(2) 0.51250(12) 0.0484(6) Uani 1 1 d . .
H21A_1 H 0.798961 0.729361 0.512754 0.073 Uiso 1 1 calc R U
H21B_1 H 0.821886 0.622317 0.463665 0.073 Uiso 1 1 calc R U
H21C_1 H 0.889218 0.612884 0.528832 0.073 Uiso 1 1 calc R U
C22_1 C 0.60365(17) 0.79493(14) 0.83438(9) 0.0234(4) Uani 1 1 d . .
C23_1 C 0.76020(18) 0.79907(17) 0.89451(10) 0.0312(4) Uani 1 1 d . .
H23A_1 H 0.810862 0.846491 0.877100 0.037 Uiso 1 1 calc R U
H23B_1 H 0.808781 0.742116 0.921262 0.037 Uiso 1 1 calc R U
C24_1 C 0.62792(18) 0.86474(17) 0.94076(10) 0.0308(4) Uani 1 1 d . .
H24A_1 H 0.606369 0.829560 0.985195 0.037 Uiso 1 1 calc R U
H24B_1 H 0.622280 0.939733 0.953726 0.037 Uiso 1 1 calc R U
C25_1 C 0.40982(17) 0.93584(15) 0.91397(9) 0.0241(4) Uani 1 1 d . .
C26_1 C 0.31939(18) 0.90170(16) 0.96151(10) 0.0281(4) Uani 1 1 d . .
C27_1 C 0.19404(18) 0.97739(17) 0.98528(11) 0.0325(4) Uani 1 1 d . .
H27_1 H 0.130173 0.957315 1.017820 0.039 Uiso 1 1 calc R U
C28_1 C 0.16174(19) 1.08080(17) 0.96218(10) 0.0334(5) Uani 1 1 d . .
H28_1 H 0.076049 1.130976 0.979086 0.040 Uiso 1 1 calc R U
C29_1 C 0.25241(19) 1.11223(16) 0.91482(10) 0.0325(4) Uani 1 1 d . .
H29_1 H 0.228425 1.183457 0.899014 0.039 Uiso 1 1 calc R U
C30_1 C 0.37906(18) 1.04003(16) 0.89003(10) 0.0286(4) Uani 1 1 d . .
C31_1 C 0.4817(2) 1.07225(18) 0.83931(12) 0.0410(5) Uani 1 1 d . .
H31A_1 H 0.552947 1.063451 0.862687 0.049 Uiso 1 1 calc R U
H31B_1 H 0.517097 1.020290 0.795850 0.049 Uiso 1 1 calc R U
C32_1 C 0.4407(3) 1.1853(2) 0.81594(15) 0.0558(7) Uani 1 1 d . .
H32A_1 H 0.514215 1.196005 0.782279 0.084 Uiso 1 1 calc R U
H32B_1 H 0.410661 1.238275 0.857943 0.084 Uiso 1 1 calc R U
H32C_1 H 0.370497 1.195648 0.792282 0.084 Uiso 1 1 calc R U
C33_1 C 0.3580(2) 0.78734(17) 0.98498(12) 0.0374(5) Uani 1 1 d . .
H33A_1 H 0.426050 0.778229 1.010908 0.045 Uiso 1 1 calc R U
H33B_1 H 0.396917 0.735517 0.941428 0.045 Uiso 1 1 calc R U
C34_1 C 0.2512(2) 0.7555(2) 1.03254(14) 0.0499(6) Uani 1 1 d . .
H34A_1 H 0.286972 0.680205 1.044367 0.075 Uiso 1 1 calc R U
H34B_1 H 0.184180 0.761474 1.007123 0.075 Uiso 1 1 calc R U
H34C_1 H 0.213442 0.804288 1.076833 0.075 Uiso 1 1 calc R U
C35_1 C 0.83807(17) 0.68504(15) 0.77754(9) 0.0231(4) Uani 1 1 d . .
C36_1 C 0.91714(17) 0.58356(15) 0.79262(9) 0.0240(4) Uani 1 1 d . .
C37_1 C 1.02780(17) 0.52488(16) 0.73948(10) 0.0274(4) Uani 1 1 d . .
H37_1 H 1.083170 0.456281 0.748656 0.033 Uiso 1 1 calc R U
C38_1 C 1.05774(18) 0.56527(17) 0.67381(10) 0.0305(4) Uani 1 1 d . .
H38_1 H 1.133225 0.524382 0.638244 0.037 Uiso 1 1 calc R U
C39_1 C 0.97836(18) 0.66470(16) 0.65979(10) 0.0293(4) Uani 1 1 d . .
H39_1 H 0.999431 0.690967 0.614161 0.035 Uiso 1 1 calc R U
C40_1 C 0.86781(18) 0.72766(15) 0.71107(10) 0.0262(4) Uani 1 1 d . .
C41_1 C 0.7898(2) 0.83831(16) 0.69285(11) 0.0345(5) Uani 1 1 d . .
H41A_1 H 0.802615 0.836907 0.640099 0.041 Uiso 1 1 calc R U
H41B_1 H 0.697054 0.851861 0.714367 0.041 Uiso 1 1 calc R U
C42_1 C 0.8227(3) 0.9318(2) 0.71803(15) 0.0538(6) Uani 1 1 d . .
H42A_1 H 0.770655 0.999674 0.702211 0.081 Uiso 1 1 calc R U
H42B_1 H 0.914601 0.918919 0.697693 0.081 Uiso 1 1 calc R U
H42C_1 H 0.804226 0.937544 0.770556 0.081 Uiso 1 1 calc R U
C43_1 C 0.88334(18) 0.53720(16) 0.86359(10) 0.0292(4) Uani 1 1 d . .
H43A_1 H 0.788154 0.558596 0.879230 0.035 Uiso 1 1 calc R U
H43B_1 H 0.910683 0.571824 0.899627 0.035 Uiso 1 1 calc R U
C44_1 C 0.9420(2) 0.41407(17) 0.86446(11) 0.0339(5) Uani 1 1 d . .
H44A_1 H 0.907833 0.392662 0.911650 0.051 Uiso 1 1 calc R U
H44B_1 H 1.036140 0.392177 0.854881 0.051 Uiso 1 1 calc R U
H44C_1 H 0.919640 0.378119 0.827415 0.051 Uiso 1 1 calc R U
C45_1 C 0.44527(18) 0.51690(15) 0.85394(9) 0.0243(4) Uani 1 1 d . .
C46_1 C 0.4500(2) 0.47199(17) 0.91975(10) 0.0328(4) Uani 1 1 d . .
H46_1 H 0.524241 0.461342 0.937422 0.039 Uiso 1 1 calc R U
C47_1 C 0.3501(2) 0.44259(18) 0.95989(11) 0.0396(5) Uani 1 1 d . .
H47_1 H 0.356934 0.411075 1.003904 0.048 Uiso 1 1 calc R U
C48_1 C 0.2403(2) 0.45924(19) 0.93573(11) 0.0413(5) Uani 1 1 d . .
H48_1 H 0.171002 0.439818 0.963148 0.050 Uiso 1 1 calc R U
C49_1 C 0.2322(2) 0.50453(19) 0.87115(11) 0.0385(5) Uani 1 1 d . .
H49_1 H 0.156887 0.516252 0.854285 0.046 Uiso 1 1 calc R U
C50_1 C 0.33326(19) 0.53287(17) 0.83097(10) 0.0300(4) Uani 1 1 d . .
H50_1 H 0.326009 0.563830 0.786819 0.036 Uiso 1 1 calc R U
C51_1 C 0.69582(17) 0.42598(15) 0.76047(9) 0.0242(4) Uani 1 1 d . .
C52_1 C 0.6920(2) 0.32484(16) 0.78204(11) 0.0319(4) Uani 1 1 d . .
H52_1 H 0.619152 0.321808 0.817208 0.038 Uiso 1 1 calc R U
C53_1 C 0.7930(2) 0.22868(17) 0.75292(12) 0.0397(5) Uani 1 1 d . .
H53_1 H 0.788607 0.160778 0.768280 0.048 Uiso 1 1 calc R U
C54_1 C 0.9000(2) 0.23161(18) 0.70151(12) 0.0414(5) Uani 1 1 d . .
H54_1 H 0.968988 0.165925 0.681560 0.050 Uiso 1 1 calc R U
C55_1 C 0.90556(19) 0.33045(18) 0.67956(11) 0.0357(5) Uani 1 1 d . .
H55_1 H 0.978835 0.332833 0.644467 0.043 Uiso 1 1 calc R U
C56_1 C 0.80478(17) 0.42653(16) 0.70843(10) 0.0271(4) Uani 1 1 d . .
H56_1 H 0.809890 0.493978 0.692537 0.033 Uiso 1 1 calc R U
C57_1 C 0.4740(2) 0.36853(18) 0.65944(11) 0.0409(5) Uani 1 1 d . .
H57A_1 H 0.411578 0.436226 0.687945 0.049 Uiso 1 1 calc R U
H57B_1 H 0.503187 0.314589 0.693461 0.049 Uiso 1 1 calc R U
C58_1 C 0.4061(3) 0.3246(2) 0.61405(14) 0.0493(6) Uani 1 1 d . .
H58A_1 H 0.334447 0.308200 0.645470 0.074 Uiso 1 1 calc R U
H58B_1 H 0.467517 0.257947 0.585257 0.074 Uiso 1 1 calc R U
H58C_1 H 0.372474 0.379317 0.582138 0.074 Uiso 1 1 calc R U
C4_1 C 0.29224(19) 0.86838(16) 0.70586(10) 0.0307(4) Uani 1 1 d . .

loop_
_atom_site_aniso_label
_atom_site_aniso_U_11
_atom_site_aniso_U_22
_atom_site_aniso_U_33
_atom_site_aniso_U_23
_atom_site_aniso_U_13
_atom_site_aniso_U_12
B1_1 0.0186(9) 0.0261(10) 0.0176(9) -0.0013(8) -0.0046(7) -0.0049(8)
N1_1 0.0191(7) 0.0264(8) 0.0168(7) -0.0030(6) -0.0053(6) -0.0076(6)
P1_1 0.0227(2) 0.0242(2) 0.0208(2) -0.00029(18) -0.00830(18) -0.00780(19)
C1_1 0.0175(8) 0.0255(9) 0.0156(8) -0.0021(7) -0.0005(6) -0.0072(7)
B2_1 0.0202(10) 0.0267(11) 0.0195(10) -0.0003(8) -0.0057(8) -0.0041(8)
N2_1 0.0262(8) 0.0273(8) 0.0210(8) -0.0049(6) -0.0113(6) -0.0032(7)
C2_1 0.0267(10) 0.0375(11) 0.0320(10) -0.0080(8) -0.0160(8) -0.0053(8)
N3_1 0.0194(7) 0.0302(8) 0.0181(7) -0.0069(6) -0.0049(6) -0.0069(6)
C3_1 0.0375(11) 0.0348(11) 0.0263(10) -0.0022(8) -0.0195(9) -0.0074(9)
N4_1 0.0218(8) 0.0310(8) 0.0187(7) -0.0074(6) -0.0056(6) -0.0073(6)
C5_1 0.0428(12) 0.0291(10) 0.0336(11) -0.0037(8) -0.0247(9) -0.0030(9)
C6_1 0.0575(15) 0.0281(11) 0.0481(13) -0.0027(10) -0.0335(12) -0.0027(10)
C7_1 0.0542(15) 0.0351(12) 0.0481(14) -0.0169(11) -0.0327(12) 0.0119(11)
C8_1 0.0426(13) 0.0507(15) 0.0380(13) -0.0149(11) -0.0156(10) 0.0106(11)
C9_1 0.0348(11) 0.0442(13) 0.0294(11) -0.0100(9) -0.0133(9) 0.0046(10)
C10_1 0.0454(14) 0.0554(15) 0.0396(13) -0.0046(11) -0.0012(11) -0.0046(12)
C11_1 0.092(2) 0.096(2) 0.0396(15) -0.0122(15) 0.0028(15) -0.054(2)
C12_1 0.0561(14) 0.0313(11) 0.0399(12) 0.0033(9) -0.0189(11) -0.0150(10)
C13_1 0.079(2) 0.0455(15) 0.0691(19) 0.0050(13) -0.0147(16) -0.0296(14)
C14_1 0.0241(9) 0.0286(9) 0.0152(8) -0.0027(7) -0.0092(7) -0.0056(7)
C15_1 0.0426(11) 0.0286(10) 0.0215(9) 0.0009(7) -0.0177(8) -0.0112(9)
C16_1 0.0592(15) 0.0245(10) 0.0338(11) -0.0033(8) -0.0296(11) -0.0022(10)
C17_1 0.0394(12) 0.0407(12) 0.0294(11) -0.0131(9) -0.0175(10) 0.0098(10)
C18_1 0.0239(10) 0.0496(13) 0.0217(9) -0.0089(9) -0.0067(8) -0.0013(9)
C19_1 0.0229(9) 0.0359(10) 0.0163(8) -0.0041(7) -0.0077(7) -0.0062(8)
C20_1 0.0263(10) 0.0417(11) 0.0209(9) -0.0035(8) -0.0018(7) -0.0156(9)
C21_1 0.0426(13) 0.0753(17) 0.0330(12) -0.0110(11) 0.0045(10) -0.0371(13)
C22_1 0.0240(9) 0.0246(9) 0.0208(9) -0.0008(7) -0.0034(7) -0.0089(7)
C23_1 0.0265(10) 0.0388(11) 0.0259(10) -0.0131(8) -0.0086(8) -0.0070(8)
C24_1 0.0241(10) 0.0412(11) 0.0255(10) -0.0104(8) -0.0074(8) -0.0087(8)
C25_1 0.0218(9) 0.0282(10) 0.0198(9) -0.0083(7) -0.0066(7) -0.0045(7)
C26_1 0.0258(10) 0.0353(11) 0.0250(9) -0.0036(8) -0.0073(8) -0.0123(8)
C27_1 0.0235(10) 0.0420(12) 0.0298(10) -0.0047(9) -0.0041(8) -0.0106(9)
C28_1 0.0245(10) 0.0400(12) 0.0296(10) -0.0100(9) -0.0086(8) -0.0022(9)
C29_1 0.0349(11) 0.0311(10) 0.0271(10) -0.0051(8) -0.0112(8) -0.0035(9)
C30_1 0.0305(10) 0.0326(10) 0.0207(9) -0.0058(8) -0.0063(8) -0.0087(8)
C31_1 0.0436(13) 0.0376(12) 0.0354(12) 0.0011(9) -0.0004(10) -0.0126(10)
C32_1 0.0662(17) 0.0485(15) 0.0581(16) 0.0082(12) -0.0126(13) -0.0286(13)
C33_1 0.0307(11) 0.0375(12) 0.0432(12) 0.0037(9) -0.0064(9) -0.0129(9)
C34_1 0.0387(13) 0.0583(15) 0.0548(15) 0.0229(12) -0.0129(11) -0.0186(12)
C35_1 0.0204(9) 0.0296(10) 0.0192(8) -0.0069(7) -0.0034(7) -0.0098(7)
C36_1 0.0204(9) 0.0330(10) 0.0204(9) -0.0026(7) -0.0054(7) -0.0114(8)
C37_1 0.0218(9) 0.0315(10) 0.0271(10) -0.0041(8) -0.0056(8) -0.0075(8)
C38_1 0.0241(9) 0.0411(11) 0.0233(9) -0.0076(8) 0.0008(8) -0.0123(9)
C39_1 0.0300(10) 0.0384(11) 0.0213(9) 0.0001(8) -0.0030(8) -0.0167(9)
C40_1 0.0265(9) 0.0309(10) 0.0240(9) -0.0018(8) -0.0059(7) -0.0140(8)
C41_1 0.0347(11) 0.0342(11) 0.0333(11) 0.0062(9) -0.0046(9) -0.0130(9)
C42_1 0.0657(17) 0.0405(13) 0.0613(16) 0.0048(12) -0.0201(13) -0.0234(12)
C43_1 0.0222(9) 0.0402(11) 0.0234(9) 0.0027(8) -0.0059(7) -0.0085(8)
C44_1 0.0360(11) 0.0406(12) 0.0313(11) 0.0071(9) -0.0124(9) -0.0186(9)
C45_1 0.0266(9) 0.0261(9) 0.0198(9) -0.0028(7) -0.0055(7) -0.0090(8)
C46_1 0.0354(11) 0.0390(11) 0.0249(10) 0.0043(8) -0.0103(8) -0.0122(9)
C47_1 0.0476(13) 0.0457(13) 0.0248(10) 0.0072(9) -0.0046(9) -0.0182(11)
C48_1 0.0424(13) 0.0517(14) 0.0301(11) -0.0025(10) 0.0047(9) -0.0262(11)
C49_1 0.0320(11) 0.0567(14) 0.0324(11) 0.0001(10) -0.0072(9) -0.0232(10)
C50_1 0.0308(10) 0.0414(11) 0.0199(9) 0.0008(8) -0.0076(8) -0.0143(9)
C51_1 0.0254(9) 0.0257(9) 0.0238(9) -0.0011(7) -0.0133(7) -0.0070(7)
C52_1 0.0388(11) 0.0283(10) 0.0302(10) 0.0012(8) -0.0141(9) -0.0100(9)
C53_1 0.0547(14) 0.0246(10) 0.0395(12) 0.0017(9) -0.0233(11) -0.0058(10)
C54_1 0.0410(12) 0.0362(12) 0.0358(12) -0.0091(9) -0.0208(10) 0.0082(10)
C55_1 0.0262(10) 0.0471(13) 0.0281(10) -0.0069(9) -0.0122(8) -0.0020(9)
C56_1 0.0261(9) 0.0332(10) 0.0248(9) -0.0005(8) -0.0129(8) -0.0093(8)
C57_1 0.0643(15) 0.0403(12) 0.0326(11) 0.0108(9) -0.0208(11) -0.0308(11)
C58_1 0.0563(15) 0.0432(13) 0.0586(15) -0.0008(11) -0.0216(12) -0.0255(12)
C4_1 0.0312(10) 0.0297(10) 0.0273(10) -0.0062(8) -0.0167(8) 0.0008(8)

loop_
_atom_type_symbol
_atom_type_description
_atom_type_scat_dispersion_real
_atom_type_scat_dispersion_imag
_atom_type_scat_source
C C 0.0033 0.0016 'International Tables Vol C Tables 4.2.6.8 and 6.1.1.4'
H H 0.0000 0.0000 'International Tables Vol C Tables 4.2.6.8 and 6.1.1.4'
B B 0.0013 0.0007 'International Tables Vol C Tables 4.2.6.8 and 6.1.1.4'
N N 0.0061 0.0033 'International Tables Vol C Tables 4.2.6.8 and 6.1.1.4'
P P 0.1023 0.0942 'International Tables Vol C Tables 4.2.6.8 and 6.1.1.4'

loop_
_exptl_crystal_face_index_h
_exptl_crystal_face_index_k
_exptl_crystal_face_index_l
_exptl_crystal_face_perp_dist
-1.00 -1.00 -1.00 0.1440
1.00 1.00 1.00 0.0990
1.00 1.00 -1.00 0.1180
-1.00 -1.00 1.00 0.0980
0.00 1.00 -1.00 0.1620
0.00 -1.00 1.00 0.0770
0.00 -1.00 0.00 0.0780
0.00 1.00 0.00 0.1230
0.00 -1.00 -1.00 0.0820
0.00 1.00 1.00 0.1000
1.00 -1.00 1.00 0.1100
-1.00 1.00 0.00 0.1470
1.00 -1.00 -1.00 0.1120
-1.00 1.00 1.00 0.1180
-1.00 0.00 -1.00 0.1870
-1.00 0.00 0.00 0.1510
-1.00 0.00 1.00 0.1300
0.00 0.00 1.00 0.1240
1.00 0.00 1.00 0.1090
0.00 0.00 -1.00 0.1220
1.00 0.00 -1.00 0.1210
1.00 0.00 0.00 0.1180

loop_
_geom_angle_atom_site_label_1
_geom_angle_atom_site_label_2
_geom_angle_atom_site_label_3
_geom_angle
C1_1 B1_1 B2_1 121.30(16)
C1_1 B1_1 P1_1 128.01(14)
B2_1 B1_1 P1_1 110.05(13)
C1_1 N1_1 C14_1 127.53(14)
C1_1 N1_1 C2_1 112.69(14)
C14_1 N1_1 C2_1 114.26(13)
C51_1 P1_1 C45_1 100.95(8)
C51_1 P1_1 B1_1 117.36(8)
C45_1 P1_1 B1_1 109.65(8)
N2_1 C1_1 N1_1 106.00(14)
N2_1 C1_1 B1_1 126.15(15)
N1_1 C1_1 B1_1 127.84(15)
B1_1 B2_1 C22_1 127.46(17)
B1_1 B2_1 H1_1 126.0(12)
C22_1 B2_1 H1_1 106.6(12)
C1_1 N2_1 C4_1 130.23(15)
C1_1 N2_1 C3_1 113.93(14)
C4_1 N2_1 C3_1 115.74(14)
N1_1 C2_1 C3_1 104.22(14)
N1_1 C2_1 H2A_1 110.9
C3_1 C2_1 H2A_1 110.9
N1_1 C2_1 H2AB_1 110.9
C3_1 C2_1 H2AB_1 110.9
H2A_1 C2_1 H2AB_1 108.9
C22_1 N3_1 C35_1 128.69(14)
C22_1 N3_1 C23_1 111.62(14)
C35_1 N3_1 C23_1 117.92(14)
N2_1 C3_1 C2_1 103.12(14)
N2_1 C3_1 H3A_1 111.1
C2_1 C3_1 H3A_1 111.1
N2_1 C3_1 H3AB_1 111.1
C2_1 C3_1 H3AB_1 111.1
H3A_1 C3_1 H3AB_1 109.1
C22_1 N4_1 C25_1 127.44(15)
C22_1 N4_1 C24_1 113.04(15)
C25_1 N4_1 C24_1 119.52(14)
C6_1 C5_1 C4_1 117.6(2)
C6_1 C5_1 C12_1 122.4(2)
C4_1 C5_1 C12_1 120.06(18)
C7_1 C6_1 C5_1 121.3(2)
C7_1 C6_1 H6_1 119.4
C5_1 C6_1 H6_1 119.4
C8_1 C7_1 C6_1 120.1(2)
C8_1 C7_1 H7_1 120.0
C6_1 C7_1 H7_1 120.0
C7_1 C8_1 C9_1 121.3(2)
C7_1 C8_1 H8_1 119.3
C9_1 C8_1 H8_1 119.3
C8_1 C9_1 C4_1 117.0(2)
C8_1 C9_1 C10_1 120.5(2)
C4_1 C9_1 C10_1 122.51(19)
C11_1 C10_1 C9_1 114.3(2)
C11_1 C10_1 H10A_1 108.7
C9_1 C10_1 H10A_1 108.7
C11_1 C10_1 H10B_1 108.7
C9_1 C10_1 H10B_1 108.7
H10A_1 C10_1 H10B_1 107.6
C10_1 C11_1 H11A_1 109.5
C10_1 C11_1 H11B_1 109.5
H11A_1 C11_1 H11B_1 109.5
C10_1 C11_1 H11C_1 109.5
H11A_1 C11_1 H11C_1 109.5
H11B_1 C11_1 H11C_1 109.5
C5_1 C12_1 C13_1 116.4(2)
C5_1 C12_1 H12A_1 108.2
C13_1 C12_1 H12A_1 108.2
C5_1 C12_1 H12B_1 108.2
C13_1 C12_1 H12B_1 108.2
H12A_1 C12_1 H12B_1 107.3
C12_1 C13_1 H13A_1 109.5
C12_1 C13_1 H13B_1 109.5
H13A_1 C13_1 H13B_1 109.5
C12_1 C13_1 H13C_1 109.5
H13A_1 C13_1 H13C_1 109.5
H13B_1 C13_1 H13C_1 109.5
C15_1 C14_1 C19_1 121.72(17)
C15_1 C14_1 N1_1 118.66(16)
C19_1 C14_1 N1_1 118.87(16)
C14_1 C15_1 C16_1 118.14(19)
C14_1 C15_1 C57_1 122.12(18)
C16_1 C15_1 C57_1 119.74(19)
C17_1 C16_1 C15_1 121.0(2)
C17_1 C16_1 H16_1 119.5
C15_1 C16_1 H16_1 119.5
C16_1 C17_1 C18_1 120.19(19)
C16_1 C17_1 H17_1 119.9
C18_1 C17_1 H17_1 119.9
C17_1 C18_1 C19_1 121.3(2)
C17_1 C18_1 H18_1 119.4
C19_1 C18_1 H18_1 119.4
C18_1 C19_1 C14_1 117.64(18)
C18_1 C19_1 C20_1 121.83(18)
C14_1 C19_1 C20_1 120.53(16)
C19_1 C20_1 C21_1 116.62(17)
C19_1 C20_1 H20A_1 108.1
C21_1 C20_1 H20A_1 108.1
C19_1 C20_1 H20B_1 108.1
C21_1 C20_1 H20B_1 108.1
H20A_1 C20_1 H20B_1 107.3
C20_1 C21_1 H21A_1 109.5
C20_1 C21_1 H21B_1 109.5
H21A_1 C21_1 H21B_1 109.5
C20_1 C21_1 H21C_1 109.5
H21A_1 C21_1 H21C_1 109.5
H21B_1 C21_1 H21C_1 109.5
N4_1 C22_1 N3_1 107.75(15)
N4_1 C22_1 B2_1 121.97(16)
N3_1 C22_1 B2_1 130.10(15)
N3_1 C23_1 C24_1 103.32(14)
N3_1 C23_1 H23A_1 111.1
C24_1 C23_1 H23A_1 111.1
N3_1 C23_1 H23B_1 111.1
C24_1 C23_1 H23B_1 111.1
H23A_1 C23_1 H23B_1 109.1
N4_1 C24_1 C23_1 102.64(14)
N4_1 C24_1 H24A_1 111.2
C23_1 C24_1 H24A_1 111.2
N4_1 C24_1 H24B_1 111.2
C23_1 C24_1 H24B_1 111.2
H24A_1 C24_1 H24B_1 109.2
C30_1 C25_1 C26_1 122.76(17)
C30_1 C25_1 N4_1 117.94(17)
C26_1 C25_1 N4_1 119.04(17)
C27_1 C26_1 C25_1 117.10(18)
C27_1 C26_1 C33_1 122.51(18)
C25_1 C26_1 C33_1 120.38(17)
C28_1 C27_1 C26_1 120.99(19)
C28_1 C27_1 H27_1 119.5
C26_1 C27_1 H27_1 119.5
C27_1 C28_1 C29_1 120.81(18)
C27_1 C28_1 H28_1 119.6
C29_1 C28_1 H28_1 119.6
C28_1 C29_1 C30_1 120.39(19)
C28_1 C29_1 H29_1 119.8
C30_1 C29_1 H29_1 119.8
C29_1 C30_1 C25_1 117.94(18)
C29_1 C30_1 C31_1 121.91(19)
C25_1 C30_1 C31_1 120.15(17)
C32_1 C31_1 C30_1 116.8(2)
C32_1 C31_1 H31A_1 108.1
C30_1 C31_1 H31A_1 108.1
C32_1 C31_1 H31B_1 108.1
C30_1 C31_1 H31B_1 108.1
H31A_1 C31_1 H31B_1 107.3
C31_1 C32_1 H32A_1 109.5
C31_1 C32_1 H32B_1 109.5
H32A_1 C32_1 H32B_1 109.5
C31_1 C32_1 H32C_1 109.5
H32A_1 C32_1 H32C_1 109.5
H32B_1 C32_1 H32C_1 109.5
C26_1 C33_1 C34_1 116.48(18)
C26_1 C33_1 H33A_1 108.2
C34_1 C33_1 H33A_1 108.2
C26_1 C33_1 H33B_1 108.2
C34_1 C33_1 H33B_1 108.2
H33A_1 C33_1 H33B_1 107.3
C33_1 C34_1 H34A_1 109.5
C33_1 C34_1 H34B_1 109.5
H34A_1 C34_1 H34B_1 109.5
C33_1 C34_1 H34C_1 109.5
H34A_1 C34_1 H34C_1 109.5
H34B_1 C34_1 H34C_1 109.5
C36_1 C35_1 C40_1 121.67(16)
C36_1 C35_1 N3_1 118.11(16)
C40_1 C35_1 N3_1 119.98(16)
C37_1 C36_1 C35_1 118.06(17)
C37_1 C36_1 C43_1 120.50(17)
C35_1 C36_1 C43_1 121.43(16)
C38_1 C37_1 C36_1 120.94(18)
C38_1 C37_1 H37_1 119.5
C36_1 C37_1 H37_1 119.5
C39_1 C38_1 C37_1 120.15(17)
C39_1 C38_1 H38_1 119.9
C37_1 C38_1 H38_1 119.9
C38_1 C39_1 C40_1 121.50(18)
C38_1 C39_1 H39_1 119.3
C40_1 C39_1 H39_1 119.3
C39_1 C40_1 C35_1 117.67(17)
C39_1 C40_1 C41_1 118.19(17)
C35_1 C40_1 C41_1 124.11(17)
C42_1 C41_1 C40_1 114.80(19)
C42_1 C41_1 H41A_1 108.6
C40_1 C41_1 H41A_1 108.6
C42_1 C41_1 H41B_1 108.6
C40_1 C41_1 H41B_1 108.6
H41A_1 C41_1 H41B_1 107.5
C41_1 C42_1 H42A_1 109.5
C41_1 C42_1 H42B_1 109.5
H42A_1 C42_1 H42B_1 109.5
C41_1 C42_1 H42C_1 109.5
H42A_1 C42_1 H42C_1 109.5
H42B_1 C42_1 H42C_1 109.5
C36_1 C43_1 C44_1 116.55(16)
C36_1 C43_1 H43A_1 108.2
C44_1 C43_1 H43A_1 108.2
C36_1 C43_1 H43B_1 108.2
C44_1 C43_1 H43B_1 108.2
H43A_1 C43_1 H43B_1 107.3
C43_1 C44_1 H44A_1 109.5
C43_1 C44_1 H44B_1 109.5
H44A_1 C44_1 H44B_1 109.5
C43_1 C44_1 H44C_1 109.5
H44A_1 C44_1 H44C_1 109.5
H44B_1 C44_1 H44C_1 109.5
C50_1 C45_1 C46_1 116.74(17)
C50_1 C45_1 P1_1 124.62(14)
C46_1 C45_1 P1_1 118.56(14)
C47_1 C46_1 C45_1 122.18(19)
C47_1 C46_1 H46_1 118.9
C45_1 C46_1 H46_1 118.9
C48_1 C47_1 C46_1 119.79(19)
C48_1 C47_1 H47_1 120.1
C46_1 C47_1 H47_1 120.1
C47_1 C48_1 C49_1 119.4(2)
C47_1 C48_1 H48_1 120.3
C49_1 C48_1 H48_1 120.3
C48_1 C49_1 C50_1 120.4(2)
C48_1 C49_1 H49_1 119.8
C50_1 C49_1 H49_1 119.8
C49_1 C50_1 C45_1 121.46(18)
C49_1 C50_1 H50_1 119.3
C45_1 C50_1 H50_1 119.3
C52_1 C51_1 C56_1 117.47(17)
C52_1 C51_1 P1_1 123.82(15)
C56_1 C51_1 P1_1 117.90(14)
C53_1 C52_1 C51_1 121.1(2)
C53_1 C52_1 H52_1 119.4
C51_1 C52_1 H52_1 119.4
C54_1 C53_1 C52_1 120.2(2)
C54_1 C53_1 H53_1 119.9
C52_1 C53_1 H53_1 119.9
C55_1 C54_1 C53_1 119.53(19)
C55_1 C54_1 H54_1 120.2
C53_1 C54_1 H54_1 120.2
C54_1 C55_1 C56_1 120.4(2)
C54_1 C55_1 H55_1 119.8
C56_1 C55_1 H55_1 119.8
C55_1 C56_1 C51_1 121.27(19)
C55_1 C56_1 H56_1 119.4
C51_1 C56_1 H56_1 119.4
C15_1 C57_1 C58_1 113.13(18)
C15_1 C57_1 H57A_1 109.0
C58_1 C57_1 H57A_1 109.0
C15_1 C57_1 H57B_1 109.0
C58_1 C57_1 H57B_1 109.0
H57A_1 C57_1 H57B_1 107.8
C57_1 C58_1 H58A_1 109.5
C57_1 C58_1 H58B_1 109.5
H58A_1 C58_1 H58B_1 109.5
C57_1 C58_1 H58C_1 109.5
H58A_1 C58_1 H58C_1 109.5
H58B_1 C58_1 H58C_1 109.5
C5_1 C4_1 C9_1 122.73(19)
C5_1 C4_1 N2_1 117.86(18)
C9_1 C4_1 N2_1 119.00(19)

loop_
_geom_bond_atom_site_label_1
_geom_bond_atom_site_label_2
_geom_bond_distance
B1_1 C1_1 1.553(2)
B1_1 B2_1 1.567(3)
B1_1 P1_1 1.945(2)
N1_1 C1_1 1.374(2)
N1_1 C14_1 1.437(2)
N1_1 C2_1 1.471(2)
P1_1 C51_1 1.8361(18)
P1_1 C45_1 1.8410(19)
C1_1 N2_1 1.365(2)
B2_1 C22_1 1.583(3)
B2_1 H1_1 1.08(2)
N2_1 C4_1 1.438(2)
N2_1 C3_1 1.468(2)
C2_1 C3_1 1.492(3)
C2_1 H2A_1 0.9900
C2_1 H2AB_1 0.9900
N3_1 C22_1 1.366(2)
N3_1 C35_1 1.438(2)
N3_1 C23_1 1.479(2)
C3_1 H3A_1 0.9900
C3_1 H3AB_1 0.9900
N4_1 C22_1 1.351(2)
N4_1 C25_1 1.438(2)
N4_1 C24_1 1.470(2)
C5_1 C6_1 1.392(3)
C5_1 C4_1 1.396(3)
C5_1 C12_1 1.509(3)
C6_1 C7_1 1.380(4)
C6_1 H6_1 0.9500
C7_1 C8_1 1.378(4)
C7_1 H7_1 0.9500
C8_1 C9_1 1.401(3)
C8_1 H8_1 0.9500
C9_1 C4_1 1.402(3)
C9_1 C10_1 1.506(4)
C10_1 C11_1 1.487(4)
C10_1 H10A_1 0.9900
C10_1 H10B_1 0.9900
C11_1 H11A_1 0.9800
C11_1 H11B_1 0.9800
C11_1 H11C_1 0.9800
C12_1 C13_1 1.513(3)
C12_1 H12A_1 0.9900
C12_1 H12B_1 0.9900
C13_1 H13A_1 0.9800
C13_1 H13B_1 0.9800
C13_1 H13C_1 0.9800
C14_1 C15_1 1.395(3)
C14_1 C19_1 1.410(3)
C15_1 C16_1 1.399(3)
C15_1 C57_1 1.505(3)
C16_1 C17_1 1.376(3)
C16_1 H16_1 0.9500
C17_1 C18_1 1.379(3)
C17_1 H17_1 0.9500
C18_1 C19_1 1.396(3)
C18_1 H18_1 0.9500
C19_1 C20_1 1.507(3)
C20_1 C21_1 1.525(3)
C20_1 H20A_1 0.9900
C20_1 H20B_1 0.9900
C21_1 H21A_1 0.9800
C21_1 H21B_1 0.9800
C21_1 H21C_1 0.9800
C23_1 C24_1 1.511(3)
C23_1 H23A_1 0.9900
C23_1 H23B_1 0.9900
C24_1 H24A_1 0.9900
C24_1 H24B_1 0.9900
C25_1 C30_1 1.395(3)
C25_1 C26_1 1.400(3)
C26_1 C27_1 1.399(3)
C26_1 C33_1 1.512(3)
C27_1 C28_1 1.380(3)
C27_1 H27_1 0.9500
C28_1 C29_1 1.380(3)
C28_1 H28_1 0.9500
C29_1 C30_1 1.395(3)
C29_1 H29_1 0.9500
C30_1 C31_1 1.512(3)
C31_1 C32_1 1.497(3)
C31_1 H31A_1 0.9900
C31_1 H31B_1 0.9900
C32_1 H32A_1 0.9800
C32_1 H32B_1 0.9800
C32_1 H32C_1 0.9800
C33_1 C34_1 1.518(3)
C33_1 H33A_1 0.9900
C33_1 H33B_1 0.9900
C34_1 H34A_1 0.9800
C34_1 H34B_1 0.9800
C34_1 H34C_1 0.9800
C35_1 C36_1 1.403(3)
C35_1 C40_1 1.409(3)
C36_1 C37_1 1.398(2)
C36_1 C43_1 1.513(3)
C37_1 C38_1 1.382(3)
C37_1 H37_1 0.9500
C38_1 C39_1 1.378(3)
C38_1 H38_1 0.9500
C39_1 C40_1 1.395(3)
C39_1 H39_1 0.9500
C40_1 C41_1 1.511(3)
C41_1 C42_1 1.506(3)
C41_1 H41A_1 0.9900
C41_1 H41B_1 0.9900
C42_1 H42A_1 0.9800
C42_1 H42B_1 0.9800
C42_1 H42C_1 0.9800
C43_1 C44_1 1.523(3)
C43_1 H43A_1 0.9900
C43_1 H43B_1 0.9900
C44_1 H44A_1 0.9800
C44_1 H44B_1 0.9800
C44_1 H44C_1 0.9800
C45_1 C50_1 1.394(3)
C45_1 C46_1 1.401(3)
C46_1 C47_1 1.384(3)
C46_1 H46_1 0.9500
C47_1 C48_1 1.381(3)
C47_1 H47_1 0.9500
C48_1 C49_1 1.386(3)
C48_1 H48_1 0.9500
C49_1 C50_1 1.387(3)
C49_1 H49_1 0.9500
C50_1 H50_1 0.9500
C51_1 C52_1 1.399(3)
C51_1 C56_1 1.399(3)
C52_1 C53_1 1.390(3)
C52_1 H52_1 0.9500
C53_1 C54_1 1.387(3)
C53_1 H53_1 0.9500
C54_1 C55_1 1.378(3)
C54_1 H54_1 0.9500
C55_1 C56_1 1.388(3)
C55_1 H55_1 0.9500
C56_1 H56_1 0.9500
C57_1 C58_1 1.520(3)
C57_1 H57A_1 0.9900
C57_1 H57B_1 0.9900
C58_1 H58A_1 0.9800
C58_1 H58B_1 0.9800
C58_1 H58C_1 0.9800

loop_
_geom_torsion_atom_site_label_1
_geom_torsion_atom_site_label_2
_geom_torsion_atom_site_label_3
_geom_torsion_atom_site_label_4
_geom_torsion
C14_1 N1_1 C1_1 N2_1 150.13(17)
C2_1 N1_1 C1_1 N2_1 -1.9(2)
C14_1 N1_1 C1_1 B1_1 -30.9(3)
C2_1 N1_1 C1_1 B1_1 177.14(17)
B2_1 B1_1 C1_1 N2_1 -26.2(3)
P1_1 B1_1 C1_1 N2_1 143.68(16)
B2_1 B1_1 C1_1 N1_1 154.97(17)
P1_1 B1_1 C1_1 N1_1 -35.2(3)
C1_1 B1_1 B2_1 C22_1 -177.10(16)
P1_1 B1_1 B2_1 C22_1 11.4(2)
N1_1 C1_1 N2_1 C4_1 176.77(18)
B1_1 C1_1 N2_1 C4_1 -2.3(3)
N1_1 C1_1 N2_1 C3_1 0.7(2)
B1_1 C1_1 N2_1 C3_1 -178.33(17)
C1_1 N1_1 C2_1 C3_1 2.3(2)
C14_1 N1_1 C2_1 C3_1 -153.64(16)
C1_1 N2_1 C3_1 C2_1 0.7(2)
C4_1 N2_1 C3_1 C2_1 -176.01(17)
N1_1 C2_1 C3_1 N2_1 -1.6(2)
C4_1 C5_1 C6_1 C7_1 -0.3(3)
C12_1 C5_1 C6_1 C7_1 -179.06(19)
C5_1 C6_1 C7_1 C8_1 -0.8(3)
C6_1 C7_1 C8_1 C9_1 0.8(3)
C7_1 C8_1 C9_1 C4_1 0.3(3)
C7_1 C8_1 C9_1 C10_1 -179.5(2)
C8_1 C9_1 C10_1 C11_1 -56.4(3)
C4_1 C9_1 C10_1 C11_1 123.8(3)
C6_1 C5_1 C12_1 C13_1 9.9(3)
C4_1 C5_1 C12_1 C13_1 -168.8(2)
C1_1 N1_1 C14_1 C15_1 126.95(18)
C2_1 N1_1 C14_1 C15_1 -81.4(2)
C1_1 N1_1 C14_1 C19_1 -62.8(2)
C2_1 N1_1 C14_1 C19_1 88.84(19)
C19_1 C14_1 C15_1 C16_1 0.9(3)
N1_1 C14_1 C15_1 C16_1 170.90(15)
C19_1 C14_1 C15_1 C57_1 -178.75(16)
N1_1 C14_1 C15_1 C57_1 -8.8(2)
C14_1 C15_1 C16_1 C17_1 -1.6(3)
C57_1 C15_1 C16_1 C17_1 178.12(18)
C15_1 C16_1 C17_1 C18_1 1.4(3)
C16_1 C17_1 C18_1 C19_1 -0.5(3)
C17_1 C18_1 C19_1 C14_1 -0.1(3)
C17_1 C18_1 C19_1 C20_1 179.55(17)
C15_1 C14_1 C19_1 C18_1 -0.1(2)
N1_1 C14_1 C19_1 C18_1 -170.06(15)
C15_1 C14_1 C19_1 C20_1 -179.78(16)
N1_1 C14_1 C19_1 C20_1 10.3(2)
C18_1 C19_1 C20_1 C21_1 3.4(3)
C14_1 C19_1 C20_1 C21_1 -176.96(17)
C25_1 N4_1 C22_1 N3_1 175.61(17)
C24_1 N4_1 C22_1 N3_1 -4.0(2)
C25_1 N4_1 C22_1 B2_1 0.0(3)
C24_1 N4_1 C22_1 B2_1 -179.63(17)
C35_1 N3_1 C22_1 N4_1 -169.05(17)
C23_1 N3_1 C22_1 N4_1 -4.8(2)
C35_1 N3_1 C22_1 B2_1 6.1(3)
C23_1 N3_1 C22_1 B2_1 170.36(19)
B1_1 B2_1 C22_1 N4_1 -124.8(2)
B1_1 B2_1 C22_1 N3_1 60.7(3)
C22_1 N3_1 C23_1 C24_1 11.0(2)
C35_1 N3_1 C23_1 C24_1 177.19(16)
C22_1 N4_1 C24_1 C23_1 10.6(2)
C25_1 N4_1 C24_1 C23_1 -169.08(17)
N3_1 C23_1 C24_1 N4_1 -12.1(2)
C22_1 N4_1 C25_1 C30_1 -89.1(2)
C24_1 N4_1 C25_1 C30_1 90.5(2)
C22_1 N4_1 C25_1 C26_1 96.5(2)
C24_1 N4_1 C25_1 C26_1 -83.8(2)
C30_1 C25_1 C26_1 C27_1 -0.4(3)
N4_1 C25_1 C26_1 C27_1 173.69(16)
C30_1 C25_1 C26_1 C33_1 179.36(17)
N4_1 C25_1 C26_1 C33_1 -6.6(3)
C25_1 C26_1 C27_1 C28_1 0.4(3)
C33_1 C26_1 C27_1 C28_1 -179.33(19)
C26_1 C27_1 C28_1 C29_1 0.1(3)
C27_1 C28_1 C29_1 C30_1 -0.7(3)
C28_1 C29_1 C30_1 C25_1 0.7(3)
C28_1 C29_1 C30_1 C31_1 -178.76(18)
C26_1 C25_1 C30_1 C29_1 -0.2(3)
N4_1 C25_1 C30_1 C29_1 -174.30(15)
C26_1 C25_1 C30_1 C31_1 179.30(17)
N4_1 C25_1 C30_1 C31_1 5.2(2)
C29_1 C30_1 C31_1 C32_1 -0.8(3)
C25_1 C30_1 C31_1 C32_1 179.8(2)
C27_1 C26_1 C33_1 C34_1 3.7(3)
C25_1 C26_1 C33_1 C34_1 -175.99(19)
C22_1 N3_1 C35_1 C36_1 -126.48(19)
C23_1 N3_1 C35_1 C36_1 70.1(2)
C22_1 N3_1 C35_1 C40_1 59.1(3)
C23_1 N3_1 C35_1 C40_1 -104.4(2)
C40_1 C35_1 C36_1 C37_1 0.1(3)
N3_1 C35_1 C36_1 C37_1 -174.24(15)
C40_1 C35_1 C36_1 C43_1 -178.81(16)
N3_1 C35_1 C36_1 C43_1 6.9(2)
C35_1 C36_1 C37_1 C38_1 -0.6(3)
C43_1 C36_1 C37_1 C38_1 178.34(17)
C36_1 C37_1 C38_1 C39_1 0.1(3)
C37_1 C38_1 C39_1 C40_1 0.9(3)
C38_1 C39_1 C40_1 C35_1 -1.4(3)
C38_1 C39_1 C40_1 C41_1 176.86(18)
C36_1 C35_1 C40_1 C39_1 0.9(3)
N3_1 C35_1 C40_1 C39_1 175.07(16)
C36_1 C35_1 C40_1 C41_1 -177.27(17)
N3_1 C35_1 C40_1 C41_1 -3.1(3)
C39_1 C40_1 C41_1 C42_1 -94.4(2)
C35_1 C40_1 C41_1 C42_1 83.8(2)
C37_1 C36_1 C43_1 C44_1 -21.6(3)
C35_1 C36_1 C43_1 C44_1 157.24(17)
C51_1 P1_1 C45_1 C50_1 -100.72(17)
B1_1 P1_1 C45_1 C50_1 23.76(18)
C51_1 P1_1 C45_1 C46_1 82.74(16)
B1_1 P1_1 C45_1 C46_1 -152.78(15)
C50_1 C45_1 C46_1 C47_1 1.2(3)
P1_1 C45_1 C46_1 C47_1 178.01(16)
C45_1 C46_1 C47_1 C48_1 -1.2(3)
C46_1 C47_1 C48_1 C49_1 0.5(3)
C47_1 C48_1 C49_1 C50_1 0.1(3)
C48_1 C49_1 C50_1 C45_1 0.0(3)
C46_1 C45_1 C50_1 C49_1 -0.6(3)
P1_1 C45_1 C50_1 C49_1 -177.21(16)
C45_1 P1_1 C51_1 C52_1 -21.23(17)
B1_1 P1_1 C51_1 C52_1 -140.29(15)
C45_1 P1_1 C51_1 C56_1 169.44(13)
B1_1 P1_1 C51_1 C56_1 50.37(16)
C56_1 C51_1 C52_1 C53_1 0.2(3)
P1_1 C51_1 C52_1 C53_1 -169.21(15)
C51_1 C52_1 C53_1 C54_1 0.0(3)
C52_1 C53_1 C54_1 C55_1 0.0(3)
C53_1 C54_1 C55_1 C56_1 -0.2(3)
C54_1 C55_1 C56_1 C51_1 0.3(3)
C52_1 C51_1 C56_1 C55_1 -0.3(3)
P1_1 C51_1 C56_1 C55_1 169.70(14)
C14_1 C15_1 C57_1 C58_1 111.9(2)
C16_1 C15_1 C57_1 C58_1 -67.8(2)
C6_1 C5_1 C4_1 C9_1 1.4(3)
C12_1 C5_1 C4_1 C9_1 -179.80(18)
C6_1 C5_1 C4_1 N2_1 174.02(16)
C12_1 C5_1 C4_1 N2_1 -7.2(3)
C8_1 C9_1 C4_1 C5_1 -1.4(3)
C10_1 C9_1 C4_1 C5_1 178.4(2)
C8_1 C9_1 C4_1 N2_1 -173.93(17)
C10_1 C9_1 C4_1 N2_1 5.8(3)
C1_1 N2_1 C4_1 C5_1 96.6(2)
C3_1 N2_1 C4_1 C5_1 -87.4(2)
C1_1 N2_1 C4_1 C9_1 -90.5(2)
C3_1 N2_1 C4_1 C9_1 85.5(2)
